data_1547820
loop_
_publ_author_name
'Samineni, Ramesh'
'Madapa, Jaipal'
'Pabbaraja, Srihari'
'Mehta, Goverdhan'

_publ_section_title
;
 Stitching Oxindoles and Ynones in a Domino Process: Access to
 Spirooxindoles and Application to a Short Synthesis of Spindomycin B.
;
_journal_issue 22
_journal_name_full 'Organic letters'
_journal_page_first 6152
_journal_page_last 6155
_journal_paper_doi 10.1021/acs.orglett.7b03030
_journal_volume 19
_journal_year 2017
_chemical_formula_moiety 'C25 H19 N O3'
_chemical_formula_sum 'C25 H19 N O3'
_chemical_formula_weight 381.41
_space_group_crystal_system monoclinic
_space_group_IT_number 14
_space_group_name_Hall '-P 2ybc'
_space_group_name_H-M_alt 'P 1 21/c 1'
_symmetry_space_group_name_Hall '-P 2ybc'
_symmetry_space_group_name_H-M 'P 1 21/c 1'
_atom_sites_solution_hydrogens geom
_audit_creation_date 2017-09-25
_audit_creation_method
;
Olex2 1.2-beta
(compiled 2017.08.10 svn.r3458 for OlexSys, GUI svn.r5381)
;
_cell_angle_alpha 90
_cell_angle_beta 94.782(2)
_cell_angle_gamma 90
_cell_formula_units_Z 4
_cell_length_a 11.4981(6)
_cell_length_b 8.6697(4)
_cell_length_c 19.4068(11)
_cell_measurement_reflns_used 9927
_cell_measurement_temperature 298
_cell_measurement_theta_max 19.758
_cell_measurement_theta_min 2.575
_cell_volume 1927.83(17)
_computing_cell_refinement 'SAINT v8.37A (Bruker, 2015)'
_computing_data_reduction 'SAINT v8.37A (Bruker, 2015)'
_computing_molecular_graphics 'Olex2 (Dolomanov et al., 2009)'
_computing_publication_material 'Olex2 (Dolomanov et al., 2009)'
_computing_structure_refinement 'ShelXL (Sheldrick, 2015)'
_computing_structure_solution 'SHELXT 2014/5 (Sheldrick, 2014)'
_diffrn_ambient_temperature 298
_diffrn_measured_fraction_theta_full 0.993
_diffrn_measured_fraction_theta_max 0.993
_diffrn_measurement_device_type 'Bruker APEX-II CCD'
_diffrn_measurement_method '\f and \w scans'
_diffrn_radiation_type MoK\a
_diffrn_radiation_wavelength 0.71073
_diffrn_reflns_av_R_equivalents 0.0856
_diffrn_reflns_av_unetI/netI 0.0157
_diffrn_reflns_Laue_measured_fraction_full 0.993
_diffrn_reflns_Laue_measured_fraction_max 0.993
_diffrn_reflns_limit_h_max 11
_diffrn_reflns_limit_h_min -11
_diffrn_reflns_limit_k_max 8
_diffrn_reflns_limit_k_min -8
_diffrn_reflns_limit_l_max 18
_diffrn_reflns_limit_l_min -18
_diffrn_reflns_number 76061
_diffrn_reflns_point_group_measured_fraction_full 0.993
_diffrn_reflns_point_group_measured_fraction_max 0.993
_diffrn_reflns_theta_full 19.895
_diffrn_reflns_theta_max 19.895
_diffrn_reflns_theta_min 2.575
_diffrn_standards_number 0
_exptl_absorpt_coefficient_mu 0.086
_exptl_absorpt_correction_T_max 0.7444
_exptl_absorpt_correction_T_min 0.6954
_exptl_absorpt_correction_type empirical
_exptl_absorpt_process_details
'SADABS-2014/5 (Bruker,2014/5) was used for absorption correction. wR2(int) was 0.1308 before and 0.0674 after correction. The Ratio of minimum to maximum transmission is 0.9342. The \l/2 correction factor is 0.00150.'
_exptl_crystal_density_diffrn 1.314
_exptl_crystal_description block
_exptl_crystal_F_000 800
_exptl_crystal_size_max 0.24
_exptl_crystal_size_mid 0.22
_exptl_crystal_size_min 0.18
_refine_diff_density_max 0.106
_refine_diff_density_min -0.129
_refine_diff_density_rms 0.030
_refine_ls_extinction_coef 0.0067(6)
_refine_ls_extinction_expression Fc^*^=kFc[1+0.001xFc^2^\l^3^/sin(2\q)]^-1/4^
_refine_ls_extinction_method 'SHELXL-2016/6 (Sheldrick 2016)'
_refine_ls_goodness_of_fit_ref 1.167
_refine_ls_hydrogen_treatment constr
_refine_ls_matrix_type full
_refine_ls_number_parameters 265
_refine_ls_number_reflns 1757
_refine_ls_number_restraints 0
_refine_ls_restrained_S_all 1.167
_refine_ls_R_factor_all 0.0512
_refine_ls_R_factor_gt 0.0397
_refine_ls_shift/su_max 0.000
_refine_ls_shift/su_mean 0.000
_refine_ls_structure_factor_coef Fsqd
_refine_ls_weighting_details 'w=1/[\s^2^(Fo^2^)+(0.0213P)^2^+1.7411P] where P=(Fo^2^+2Fc^2^)/3'
_refine_ls_weighting_scheme calc
_refine_ls_wR_factor_gt 0.0843
_refine_ls_wR_factor_ref 0.0886
_reflns_Friedel_coverage 0.000
_reflns_number_gt 1523
_reflns_number_total 1757
_reflns_threshold_expression 'I > 2\s(I)'
_cod_data_source_file ol7b03030_si_002.cif
_cod_data_source_block gm33
_cod_depositor_comments 'Adding full bibliography for 1547820--1547821.cif.'
_cod_database_code 1547820
_shelx_shelxl_version_number 2016/6
_shelx_space_group_comment
;
The symmetry employed for this shelxl refinement is uniquely defined
by the following loop, which should always be used as a source of
symmetry information in preference to the above space-group names.
They are only intended as comments.
;
_shelx_estimated_absorpt_t_max 0.985
_shelx_estimated_absorpt_t_min 0.980
_olex2_refinement_description
;
1. Fixed Uiso
 At 1.2 times of:
  All C(H) groups
 At 1.5 times of:
  All C(H,H,H) groups
2.a Aromatic/amide H refined with riding coordinates:
 C6(H6), C9(H9), C18(H18), C21(H21), C7(H7), C4(H4), C22(H22), C3(H3),
 C25(H25), C19(H19), C20(H20), C24(H24), C23(H23)
2.b Idealised Me refined as rotating group:
 C15(H15A,H15B,H15C), C1(H1A,H1B,H1C)
;
_olex2_submission_special_instructions 'No special instructions were received'

loop_
_space_group_symop_operation_xyz
'x, y, z'
'-x, y+1/2, -z+1/2'
'-x, -y, -z'
'x, -y-1/2, z-1/2'

loop_
_atom_site_label
_atom_site_type_symbol
_atom_site_fract_x
_atom_site_fract_y
_atom_site_fract_z
_atom_site_U_iso_or_equiv
_atom_site_adp_type
_atom_site_occupancy
_atom_site_site_symmetry_order
_atom_site_calc_flag
_atom_site_refinement_flags_posn
O3 O 0.39493(18) 0.1524(3) 0.26670(11) 0.0461(6) Uani 1 1 d .
N1 N 0.3649(2) 0.4081(3) 0.24119(12) 0.0361(7) Uani 1 1 d .
O1 O 0.8706(2) 0.4125(3) 0.43528(13) 0.0696(8) Uani 1 1 d .
O2 O 0.1927(2) 0.1179(3) 0.52522(13) 0.0733(8) Uani 1 1 d .
C17 C 0.2880(3) 0.4978(3) 0.33842(15) 0.0335(8) Uani 1 1 d .
C13 C 0.3057(3) 0.3251(3) 0.34890(14) 0.0336(8) Uani 1 1 d .
C16 C 0.3224(3) 0.5383(3) 0.27408(16) 0.0333(8) Uani 1 1 d .
C12 C 0.1875(3) 0.2438(3) 0.34801(17) 0.0370(8) Uani 1 1 d .
C8 C 0.3877(3) 0.2891(3) 0.41304(15) 0.0363(8) Uani 1 1 d .
C14 C 0.3623(3) 0.2805(4) 0.28224(15) 0.0343(8) Uani 1 1 d .
C11 C 0.1500(3) 0.1743(3) 0.40684(16) 0.0394(8) Uani 1 1 d .
C6 C 0.5944(3) 0.2249(4) 0.44723(15) 0.0439(9) Uani 1 1 d .
H6 H 0.568096 0.134215 0.466276 0.053 Uiso 1 1 calc R
C5 C 0.5136(3) 0.3267(4) 0.41433(15) 0.0370(8) Uani 1 1 d .
C9 C 0.3454(3) 0.2249(4) 0.46851(16) 0.0457(9) Uani 1 1 d .
H9 H 0.395936 0.214269 0.508210 0.055 Uiso 1 1 calc R
C18 C 0.2465(3) 0.6073(4) 0.38107(17) 0.0463(9) Uani 1 1 d .
H18 H 0.222786 0.580557 0.424145 0.056 Uiso 1 1 calc R
C2 C 0.7531(3) 0.3904(4) 0.42446(17) 0.0453(9) Uani 1 1 d .
C21 C 0.3166(3) 0.6884(4) 0.25075(18) 0.0457(9) Uani 1 1 d .
H21 H 0.339545 0.714666 0.207438 0.055 Uiso 1 1 calc R
C7 C 0.7122(3) 0.2562(4) 0.45204(16) 0.0492(9) Uani 1 1 d .
H7 H 0.764491 0.186446 0.473962 0.059 Uiso 1 1 calc R
C10 C 0.2266(3) 0.1706(4) 0.47116(18) 0.0467(9) Uani 1 1 d .
C4 C 0.5584(3) 0.4565(4) 0.38452(17) 0.0474(9) Uani 1 1 d .
H4 H 0.507381 0.523777 0.359963 0.057 Uiso 1 1 calc R
C15 C 0.4076(3) 0.4079(4) 0.17284(15) 0.0488(9) Uani 1 1 d .
H15A H 0.343740 0.426054 0.138681 0.073 Uiso 1 1 calc GR
H15B H 0.442332 0.309729 0.164440 0.073 Uiso 1 1 calc GR
H15C H 0.464843 0.487783 0.170206 0.073 Uiso 1 1 calc GR
C22 C 0.1129(3) 0.2432(4) 0.28780(18) 0.0497(9) Uani 1 1 d .
H22 H 0.136265 0.290640 0.248233 0.060 Uiso 1 1 calc R
C3 C 0.6761(3) 0.4892(4) 0.39005(17) 0.0511(9) Uani 1 1 d .
H3 H 0.703088 0.578719 0.370318 0.061 Uiso 1 1 calc R
C25 C 0.0398(3) 0.1058(4) 0.4038(2) 0.0538(10) Uani 1 1 d .
H25 H 0.014606 0.060322 0.443352 0.065 Uiso 1 1 calc R
C19 C 0.2408(3) 0.7595(4) 0.3582(2) 0.0551(10) Uani 1 1 d .
H19 H 0.213345 0.835795 0.386396 0.066 Uiso 1 1 calc R
C20 C 0.2755(3) 0.7983(4) 0.2941(2) 0.0550(10) Uani 1 1 d .
H20 H 0.271082 0.900663 0.279732 0.066 Uiso 1 1 calc R
C24 C -0.0314(3) 0.1043(4) 0.3443(2) 0.0615(11) Uani 1 1 d .
H24 H -0.104198 0.057036 0.342838 0.074 Uiso 1 1 calc R
C23 C 0.0056(3) 0.1740(5) 0.2858(2) 0.0629(11) Uani 1 1 d .
H23 H -0.042630 0.173773 0.244933 0.075 Uiso 1 1 calc R
C1 C 0.9210(3) 0.5343(5) 0.3996(2) 0.0922(15) Uani 1 1 d .
H1A H 0.902799 0.521446 0.350720 0.138 Uiso 1 1 calc GR
H1B H 1.004093 0.533254 0.409767 0.138 Uiso 1 1 calc GR
H1C H 0.890160 0.630933 0.413950 0.138 Uiso 1 1 calc GR

loop_
_atom_site_aniso_label
_atom_site_aniso_U_11
_atom_site_aniso_U_22
_atom_site_aniso_U_33
_atom_site_aniso_U_23
_atom_site_aniso_U_13
_atom_site_aniso_U_12
O3 0.0575(15) 0.0315(14) 0.0490(14) -0.0033(11) 0.0036(11) 0.0043(12)
N1 0.0524(17) 0.0295(17) 0.0264(16) 0.0017(14) 0.0035(13) 0.0003(13)
O1 0.0471(17) 0.0764(19) 0.084(2) 0.0062(16) -0.0045(14) 0.0006(14)
O2 0.0805(19) 0.090(2) 0.0510(17) 0.0323(15) 0.0125(14) -0.0081(15)
C17 0.0418(19) 0.027(2) 0.030(2) -0.0015(17) -0.0043(16) 0.0009(15)
C13 0.046(2) 0.0270(19) 0.0273(19) 0.0026(14) 0.0026(16) -0.0018(16)
C16 0.041(2) 0.024(2) 0.033(2) 0.0022(17) -0.0054(16) -0.0005(15)
C12 0.046(2) 0.0265(18) 0.038(2) 0.0004(16) 0.0005(19) 0.0050(16)
C8 0.054(2) 0.0224(18) 0.032(2) 0.0007(15) -0.0038(18) -0.0006(16)
C14 0.036(2) 0.029(2) 0.037(2) -0.0003(18) -0.0040(16) -0.0028(16)
C11 0.048(2) 0.0308(19) 0.040(2) 0.0061(16) 0.0045(19) 0.0006(17)
C6 0.060(3) 0.034(2) 0.036(2) 0.0028(17) -0.0067(18) 0.0014(19)
C5 0.047(2) 0.034(2) 0.0287(19) -0.0009(16) -0.0028(17) -0.0028(18)
C9 0.061(3) 0.044(2) 0.031(2) 0.0059(17) -0.0044(18) -0.0004(19)
C18 0.058(2) 0.039(2) 0.042(2) -0.0052(19) 0.0031(18) 0.0001(18)
C2 0.043(2) 0.048(2) 0.043(2) -0.0082(19) -0.0062(18) 0.003(2)
C21 0.051(2) 0.036(2) 0.049(2) 0.010(2) -0.0007(18) -0.0001(17)
C7 0.057(3) 0.042(2) 0.046(2) -0.0011(19) -0.0094(19) 0.012(2)
C10 0.063(3) 0.039(2) 0.038(2) 0.0108(18) 0.008(2) 0.0032(19)
C4 0.050(3) 0.040(2) 0.049(2) 0.0102(18) -0.0109(18) 0.0012(18)
C15 0.061(2) 0.050(2) 0.035(2) 0.0024(17) 0.0050(18) -0.0053(18)
C22 0.048(2) 0.059(2) 0.041(2) 0.0024(18) 0.001(2) -0.001(2)
C3 0.055(3) 0.043(2) 0.053(2) 0.0074(19) -0.0042(19) -0.003(2)
C25 0.057(3) 0.048(2) 0.059(3) 0.0083(19) 0.015(2) -0.003(2)
C19 0.067(3) 0.033(2) 0.065(3) -0.013(2) 0.004(2) 0.0085(19)
C20 0.060(2) 0.028(2) 0.075(3) 0.008(2) -0.006(2) 0.0015(19)
C24 0.045(2) 0.066(3) 0.074(3) -0.005(2) 0.009(3) -0.010(2)
C23 0.043(3) 0.087(3) 0.057(3) -0.004(2) -0.007(2) -0.006(2)
C1 0.050(3) 0.104(4) 0.124(4) 0.009(3) 0.016(3) -0.008(3)

loop_
_atom_type_symbol
_atom_type_description
_atom_type_scat_dispersion_real
_atom_type_scat_dispersion_imag
_atom_type_scat_source
C C 0.0033 0.0016 'International Tables Vol C Tables 4.2.6.8 and 6.1.1.4'
H H 0.0000 0.0000 'International Tables Vol C Tables 4.2.6.8 and 6.1.1.4'
N N 0.0061 0.0033 'International Tables Vol C Tables 4.2.6.8 and 6.1.1.4'
O O 0.0106 0.0060 'International Tables Vol C Tables 4.2.6.8 and 6.1.1.4'

loop_
_geom_angle_atom_site_label_1
_geom_angle_atom_site_label_2
_geom_angle_atom_site_label_3
_geom_angle
C16 N1 C15 125.0(3)
C14 N1 C16 111.1(2)
C14 N1 C15 123.9(3)
C2 O1 C1 118.1(3)
C16 C17 C13 108.9(3)
C18 C17 C13 130.5(3)
C18 C17 C16 120.6(3)
C17 C13 C12 110.1(2)
C17 C13 C8 112.1(2)
C17 C13 C14 101.2(2)
C12 C13 C8 113.7(2)
C12 C13 C14 108.1(2)
C8 C13 C14 110.9(2)
C17 C16 N1 110.0(2)
C21 C16 N1 128.2(3)
C21 C16 C17 121.7(3)
C11 C12 C13 121.8(3)
C22 C12 C13 119.8(3)
C22 C12 C11 118.4(3)
C5 C8 C13 120.2(3)
C9 C8 C13 119.9(3)
C9 C8 C5 119.8(3)
O3 C14 N1 124.9(3)
O3 C14 C13 126.5(3)
N1 C14 C13 108.5(3)
C12 C11 C10 120.2(3)
C12 C11 C25 119.5(3)
C25 C11 C10 120.3(3)
C5 C6 H6 119.4
C7 C6 H6 119.4
C7 C6 C5 121.3(3)
C6 C5 C8 118.7(3)
C4 C5 C8 124.7(3)
C4 C5 C6 116.7(3)
C8 C9 H9 117.6
C8 C9 C10 124.7(3)
C10 C9 H9 117.6
C17 C18 H18 120.9
C17 C18 C19 118.3(3)
C19 C18 H18 120.9
O1 C2 C7 115.1(3)
O1 C2 C3 125.5(3)
C3 C2 C7 119.4(3)
C16 C21 H21 121.3
C16 C21 C20 117.5(3)
C20 C21 H21 121.3
C6 C7 C2 120.3(3)
C6 C7 H7 119.9
C2 C7 H7 119.9
O2 C10 C11 121.4(3)
O2 C10 C9 120.9(3)
C9 C10 C11 117.6(3)
C5 C4 H4 118.9
C3 C4 C5 122.1(3)
C3 C4 H4 118.9
N1 C15 H15A 109.5
N1 C15 H15B 109.5
N1 C15 H15C 109.5
H15A C15 H15B 109.5
H15A C15 H15C 109.5
H15B C15 H15C 109.5
C12 C22 H22 119.5
C23 C22 C12 121.1(3)
C23 C22 H22 119.5
C2 C3 C4 120.1(3)
C2 C3 H3 120.0
C4 C3 H3 120.0
C11 C25 H25 119.3
C24 C25 C11 121.3(3)
C24 C25 H25 119.3
C18 C19 H19 119.7
C20 C19 C18 120.6(3)
C20 C19 H19 119.7
C21 C20 H20 119.3
C19 C20 C21 121.4(3)
C19 C20 H20 119.3
C25 C24 H24 120.4
C25 C24 C23 119.2(3)
C23 C24 H24 120.4
C22 C23 C24 120.5(3)
C22 C23 H23 119.8
C24 C23 H23 119.8
O1 C1 H1A 109.5
O1 C1 H1B 109.5
O1 C1 H1C 109.5
H1A C1 H1B 109.5
H1A C1 H1C 109.5
H1B C1 H1C 109.5

loop_
_geom_bond_atom_site_label_1
_geom_bond_atom_site_label_2
_geom_bond_distance
O3 C14 1.218(3)
N1 C16 1.404(4)
N1 C14 1.365(4)
N1 C15 1.452(4)
O1 C2 1.364(4)
O1 C1 1.413(4)
O2 C10 1.236(4)
C17 C13 1.522(4)
C17 C16 1.386(4)
C17 C18 1.371(4)
C13 C12 1.529(4)
C13 C8 1.530(4)
C13 C14 1.545(4)
C16 C21 1.378(4)
C12 C11 1.391(4)
C12 C22 1.391(4)
C8 C5 1.483(4)
C8 C9 1.339(4)
C11 C10 1.467(4)
C11 C25 1.396(4)
C6 H6 0.9300
C6 C5 1.397(4)
C6 C7 1.377(4)
C5 C4 1.384(4)
C9 H9 0.9300
C9 C10 1.450(5)
C18 H18 0.9300
C18 C19 1.393(4)
C2 C7 1.380(4)
C2 C3 1.366(4)
C21 H21 0.9300
C21 C20 1.380(4)
C7 H7 0.9300
C4 H4 0.9300
C4 C3 1.378(4)
C15 H15A 0.9600
C15 H15B 0.9600
C15 H15C 0.9600
C22 H22 0.9300
C22 C23 1.370(4)
C3 H3 0.9300
C25 H25 0.9300
C25 C24 1.360(5)
C19 H19 0.9300
C19 C20 1.380(5)
C20 H20 0.9300
C24 H24 0.9300
C24 C23 1.383(5)
C23 H23 0.9300
C1 H1A 0.9600
C1 H1B 0.9600
C1 H1C 0.9600

loop_
_geom_hbond_atom_site_label_D
_geom_hbond_atom_site_label_H
_geom_hbond_atom_site_label_A
_geom_hbond_distance_DH
_geom_hbond_distance_HA
_geom_hbond_distance_DA
_geom_hbond_angle_DHA
_geom_hbond_site_symmetry_A
C15 H15C O3 0.96 2.41 3.253(4) 146.4 2_655

loop_
_geom_torsion_atom_site_label_1
_geom_torsion_atom_site_label_2
_geom_torsion_atom_site_label_3
_geom_torsion_atom_site_label_4
_geom_torsion
N1 C16 C21 C20 -177.3(3)
O1 C2 C7 C6 176.9(3)
O1 C2 C3 C4 -177.8(3)
C17 C13 C12 C11 -112.7(3)
C17 C13 C12 C22 64.9(4)
C17 C13 C8 C5 -69.2(3)
C17 C13 C8 C9 110.1(3)
C17 C13 C14 O3 178.8(3)
C17 C13 C14 N1 -4.1(3)
C17 C16 C21 C20 0.2(5)
C17 C18 C19 C20 0.4(5)
C13 C17 C16 N1 -1.7(3)
C13 C17 C16 C21 -179.6(3)
C13 C17 C18 C19 179.3(3)
C13 C12 C11 C10 -3.2(4)
C13 C12 C11 C25 178.0(3)
C13 C12 C22 C23 -178.7(3)
C13 C8 C5 C6 -142.4(3)
C13 C8 C5 C4 37.1(4)
C13 C8 C9 C10 6.5(5)
C16 N1 C14 O3 -179.4(3)
C16 N1 C14 C13 3.4(3)
C16 C17 C13 C12 -110.7(3)
C16 C17 C13 C8 121.7(3)
C16 C17 C13 C14 3.5(3)
C16 C17 C18 C19 -0.5(5)
C16 C21 C20 C19 -0.4(5)
C12 C13 C8 C5 165.2(3)
C12 C13 C8 C9 -15.5(4)
C12 C13 C14 O3 -65.5(4)
C12 C13 C14 N1 111.5(3)
C12 C11 C10 O2 175.6(3)
C12 C11 C10 C9 -7.0(4)
C12 C11 C25 C24 0.6(5)
C12 C22 C23 C24 0.8(5)
C8 C13 C12 C11 14.0(4)
C8 C13 C12 C22 -168.4(3)
C8 C13 C14 O3 59.7(4)
C8 C13 C14 N1 -123.2(3)
C8 C5 C4 C3 177.0(3)
C8 C9 C10 O2 -177.1(3)
C8 C9 C10 C11 5.4(5)
C14 N1 C16 C17 -1.1(3)
C14 N1 C16 C21 176.6(3)
C14 C13 C12 C11 137.6(3)
C14 C13 C12 C22 -44.8(4)
C14 C13 C8 C5 43.1(3)
C14 C13 C8 C9 -137.6(3)
C11 C12 C22 C23 -1.0(5)
C11 C25 C24 C23 -0.9(5)
C6 C5 C4 C3 -3.6(5)
C5 C8 C9 C10 -174.2(3)
C5 C6 C7 C2 0.3(5)
C5 C4 C3 C2 1.5(5)
C9 C8 C5 C6 38.3(4)
C9 C8 C5 C4 -142.2(3)
C18 C17 C13 C12 69.5(4)
C18 C17 C13 C8 -58.1(4)
C18 C17 C13 C14 -176.3(3)
C18 C17 C16 N1 178.1(3)
C18 C17 C16 C21 0.2(5)
C18 C19 C20 C21 0.1(5)
C7 C6 C5 C8 -177.9(3)
C7 C6 C5 C4 2.6(4)
C7 C2 C3 C4 1.6(5)
C10 C11 C25 C24 -178.2(3)
C15 N1 C16 C17 179.5(3)
C15 N1 C16 C21 -2.7(5)
C15 N1 C14 O3 -0.1(5)
C15 N1 C14 C13 -177.2(3)
C22 C12 C11 C10 179.2(3)
C22 C12 C11 C25 0.4(4)
C3 C2 C7 C6 -2.5(5)
C25 C11 C10 O2 -5.6(5)
C25 C11 C10 C9 171.8(3)
C25 C24 C23 C22 0.2(6)
C1 O1 C2 C7 170.2(3)
C1 O1 C2 C3 -10.4(5)
